data_4326478
loop_
_publ_author_name
'Deguang Huang'
'Olga V. Makhlynets'
'Lay Ling Tan'
'Sonny C. Lee'
'Elena V. Rybak-Akimova'
'R. H. Holm'

_publ_section_title
;
 Fast Carbon Dioxide Fixation by
 2,6-Pyridinedicarboxamidato-nickel(II)-hydroxide Complexes: Influence of
 Changes in Reactive Site Environment on Reaction Rates
;
_journal_name_full 'Inorganic Chemistry'
_journal_page_first 10070
_journal_page_last 10081
_journal_paper_doi 10.1021/ic200942u
_journal_volume 50
_journal_year 2011
_chemical_formula_moiety 'C27 H30 N3 Ni O3, C8 H20 N'
_chemical_formula_sum 'C35 H50 N4 Ni O3'
_chemical_formula_weight 633.50
_chemical_name_common (Et4N)[Ni(pyN2Et2)OH]
_chemical_name_systematic
; 
 ? 
;
_space_group_IT_number 29
_symmetry_cell_setting orthorhombic
_symmetry_space_group_name_Hall 'P 2c -2ac'
_symmetry_space_group_name_H-M 'P c a 21'
_atom_sites_solution_hydrogens geom
_atom_sites_solution_primary direct
_atom_sites_solution_secondary difmap
_audit_creation_method SHELXL-97
_cell_angle_alpha 90.00
_cell_angle_beta 90.00
_cell_angle_gamma 90.00
_cell_formula_units_Z 8
_cell_length_a 16.1746(6)
_cell_length_b 25.9544(10)
_cell_length_c 15.7902(6)
_cell_measurement_reflns_used 22114
_cell_measurement_temperature 100(2)
_cell_measurement_theta_max 25.63
_cell_measurement_theta_min 2.39
_cell_volume 6628.8(4)
_computing_cell_refinement 'Bruker SAINT'
_computing_data_collection 'Bruker APEX2'
_computing_data_reduction 'Bruker SAINT'
_computing_molecular_graphics 'Bruker SHELXTL'
_computing_publication_material 'Bruker SHELXTL'
_computing_structure_refinement 'SHELXL-97 (Sheldrick, 1997)'
_computing_structure_solution 'SHELXS-97 (Sheldrick, 1990)'
_diffrn_ambient_temperature 100(2)
_diffrn_measured_fraction_theta_full 0.998
_diffrn_measured_fraction_theta_max 0.998
_diffrn_measurement_device_type 'Bruker APEX-II CCD'
_diffrn_measurement_method '\f and \w scans'
_diffrn_radiation_monochromator graphite
_diffrn_radiation_source 'fine-focus sealed tube'
_diffrn_radiation_type MoK\a
_diffrn_radiation_wavelength 0.71073
_diffrn_reflns_av_R_equivalents 0.0462
_diffrn_reflns_av_sigmaI/netI 0.0283
_diffrn_reflns_limit_h_max 19
_diffrn_reflns_limit_h_min -19
_diffrn_reflns_limit_k_max 31
_diffrn_reflns_limit_k_min -31
_diffrn_reflns_limit_l_max 19
_diffrn_reflns_limit_l_min -19
_diffrn_reflns_number 91345
_diffrn_reflns_theta_full 25.70
_diffrn_reflns_theta_max 25.70
_diffrn_reflns_theta_min 1.57
_diffrn_standards_number 0
_exptl_absorpt_coefficient_mu 0.625
_exptl_absorpt_correction_T_max 0.8905
_exptl_absorpt_correction_T_min 0.7971
_exptl_absorpt_correction_type multi-scan
_exptl_absorpt_process_details SADABS
_exptl_crystal_colour red
_exptl_crystal_density_diffrn 1.270
_exptl_crystal_density_meas ?
_exptl_crystal_description block
_exptl_crystal_F_000 2720
_exptl_crystal_size_max 0.38
_exptl_crystal_size_mid 0.37
_exptl_crystal_size_min 0.19
_refine_diff_density_max 0.736
_refine_diff_density_min -0.600
_refine_diff_density_rms 0.055
_refine_ls_abs_structure_details 'Flack H D (1983), Acta Cryst. A39, 876-881'
_refine_ls_abs_structure_Flack 0.483(9)
_refine_ls_extinction_method none
_refine_ls_goodness_of_fit_ref 0.886
_refine_ls_hydrogen_treatment constr
_refine_ls_matrix_type full
_refine_ls_number_parameters 776
_refine_ls_number_reflns 12593
_refine_ls_number_restraints 351
_refine_ls_restrained_S_all 0.938
_refine_ls_R_factor_all 0.0400
_refine_ls_R_factor_gt 0.0360
_refine_ls_shift/su_max 0.002
_refine_ls_shift/su_mean 0.000
_refine_ls_structure_factor_coef Fsqd
_refine_ls_weighting_details 'calc w=1/[\s^2^(Fo^2^)+(0.0414P)^2^+11.1108P] where P=(Fo^2^+2Fc^2^)/3'
_refine_ls_weighting_scheme calc
_refine_ls_wR_factor_gt 0.0847
_refine_ls_wR_factor_ref 0.0877
_reflns_number_gt 11755
_reflns_number_total 12593
_reflns_threshold_expression >2sigma(I)
_cod_data_source_file ic200942u_si_001_1.cif
_cod_data_source_block Compound2
_cod_depositor_comments
;
The following automatic conversions were performed:

'_exptl_crystal_density_meas' value 'none' was changed to '?' - the
value is perceived as not measured.

Automatic conversion script
Id: cif_fix_values 3008 2015-01-20 13:52:24Z robertas 
;
_cod_database_code 4326478

loop_
_symmetry_equiv_pos_as_xyz
'x, y, z'
'-x, -y, z+1/2'
'x+1/2, -y, z'
'-x+1/2, y, z+1/2'

loop_
_atom_site_label
_atom_site_type_symbol
_atom_site_fract_x
_atom_site_fract_y
_atom_site_fract_z
_atom_site_U_iso_or_equiv
_atom_site_adp_type
_atom_site_occupancy
_atom_site_symmetry_multiplicity
_atom_site_calc_flag
_atom_site_refinement_flags
Ni1 Ni 0.65367(2) 0.609182(13) 0.32180(2) 0.01208(8) Uani 1 1 d .
O1 O 0.82801(13) 0.71204(8) 0.25821(14) 0.0197(5) Uani 1 1 d .
O2 O 0.60887(14) 0.48431(8) 0.18002(14) 0.0203(5) Uani 1 1 d .
O3 O 0.59242(13) 0.62197(8) 0.41679(13) 0.0166(4) Uani 1 1 d .
H3A H 0.5570 0.5986 0.4229 0.025 Uiso 1 1 calc R
N1 N 0.72350(14) 0.66887(8) 0.33174(16) 0.0139(5) Uani 1 1 d .
N2 N 0.71351(15) 0.59905(9) 0.22520(15) 0.0132(5) Uani 1 1 d .
N3 N 0.60100(15) 0.54670(9) 0.28606(16) 0.0137(5) Uani 1 1 d .
C1 C 0.77686(17) 0.67651(11) 0.26715(18) 0.0148(6) Uani 1 1 d .
C2 C 0.76781(17) 0.63534(11) 0.20171(18) 0.0145(6) Uani 1 1 d .
C3 C 0.80575(17) 0.63268(11) 0.12284(18) 0.0163(6) Uani 1 1 d .
H3B H 0.8416 0.6594 0.1043 0.020 Uiso 1 1 calc R
C4 C 0.79025(18) 0.59037(12) 0.07191(19) 0.0187(6) Uani 1 1 d .
H4A H 0.8166 0.5874 0.0184 0.022 Uiso 1 1 calc R
C5 C 0.73593(18) 0.55209(11) 0.09911(18) 0.0165(6) Uani 1 1 d .
H5A H 0.7259 0.5225 0.0653 0.020 Uiso 1 1 calc R
C6 C 0.69689(18) 0.55820(10) 0.17657(19) 0.0140(6) Uani 1 1 d .
C7 C 0.63088(18) 0.52522(11) 0.21457(18) 0.0142(6) Uani 1 1 d .
C8 C 0.53058(17) 0.52261(10) 0.3250(2) 0.0139(5) Uani 1 1 d .
C9 C 0.5396(2) 0.49635(11) 0.40127(19) 0.0199(6) Uani 1 1 d .
C10 C 0.4698(3) 0.47473(13) 0.4387(2) 0.0305(8) Uani 1 1 d .
H10A H 0.4751 0.4571 0.4911 0.037 Uiso 1 1 calc R
C11 C 0.3928(2) 0.47844(13) 0.4009(2) 0.0317(8) Uani 1 1 d .
H11A H 0.3459 0.4632 0.4271 0.038 Uiso 1 1 calc R
C12 C 0.3843(2) 0.50458(12) 0.3248(3) 0.0274(7) Uani 1 1 d .
H12A H 0.3314 0.5069 0.2990 0.033 Uiso 1 1 calc R
C13 C 0.45257(19) 0.52750(11) 0.2856(2) 0.0187(6) Uani 1 1 d .
C14 C 0.4444(2) 0.55710(13) 0.2038(2) 0.0239(7) Uani 1 1 d .
H14A H 0.4735 0.5377 0.1589 0.029 Uiso 1 1 calc R
H14B H 0.4732 0.5905 0.2105 0.029 Uiso 1 1 calc R
C15 C 0.3566(2) 0.56781(15) 0.1737(3) 0.0377(9) Uani 1 1 d .
H15A H 0.3584 0.5872 0.1204 0.057 Uiso 1 1 calc R
H15B H 0.3272 0.5880 0.2166 0.057 Uiso 1 1 calc R
H15C H 0.3276 0.5351 0.1645 0.057 Uiso 1 1 calc R
C16 C 0.6238(2) 0.48887(13) 0.4410(2) 0.0283(8) Uani 1 1 d .
H16A H 0.6176 0.4865 0.5033 0.034 Uiso 1 1 calc R
H16B H 0.6588 0.5192 0.4284 0.034 Uiso 1 1 calc R
C17 C 0.6666(2) 0.44031(14) 0.4084(3) 0.0406(10) Uani 1 1 d .
H17A H 0.7211 0.4371 0.4351 0.061 Uiso 1 1 calc R
H17B H 0.6733 0.4426 0.3468 0.061 Uiso 1 1 calc R
H17C H 0.6330 0.4101 0.4223 0.061 Uiso 1 1 calc R
C18 C 0.72242(17) 0.70619(10) 0.39829(18) 0.0137(6) Uani 1 1 d .
C19 C 0.78307(18) 0.70506(11) 0.46180(18) 0.0152(6) Uani 1 1 d .
C20 C 0.7791(2) 0.74165(12) 0.52665(19) 0.0198(6) Uani 1 1 d .
H20A H 0.8197 0.7415 0.5701 0.024 Uiso 1 1 calc R
C21 C 0.71688(19) 0.77786(12) 0.5283(2) 0.0231(7) Uani 1 1 d .
H21A H 0.7151 0.8024 0.5729 0.028 Uiso 1 1 calc R
C22 C 0.65701(18) 0.77880(11) 0.46577(19) 0.0189(6) Uani 1 1 d .
H22A H 0.6148 0.8042 0.4674 0.023 Uiso 1 1 calc R
C23 C 0.65826(18) 0.74252(11) 0.39999(18) 0.0163(6) Uani 1 1 d .
C24 C 0.59191(18) 0.74296(11) 0.3329(2) 0.0205(6) Uani 1 1 d .
H24A H 0.5468 0.7661 0.3515 0.025 Uiso 1 1 calc R
H24B H 0.5686 0.7078 0.3280 0.025 Uiso 1 1 calc R
C25 C 0.6213(2) 0.76025(15) 0.2456(2) 0.0329(8) Uani 1 1 d .
H25A H 0.5746 0.7598 0.2060 0.049 Uiso 1 1 calc R
H25B H 0.6645 0.7368 0.2254 0.049 Uiso 1 1 calc R
H25C H 0.6435 0.7953 0.2493 0.049 Uiso 1 1 calc R
C26 C 0.8525(2) 0.66590(12) 0.4562(2) 0.0224(5) Uani 1 1 d U
H26A H 0.8851 0.6732 0.4045 0.027 Uiso 1 1 calc R
H26B H 0.8277 0.6313 0.4493 0.027 Uiso 1 1 calc R
C27 C 0.9119(2) 0.66418(13) 0.5316(2) 0.0249(5) Uani 1 1 d U
H27A H 0.9539 0.6377 0.5219 0.037 Uiso 1 1 calc R
H27B H 0.8809 0.6560 0.5833 0.037 Uiso 1 1 calc R
H27C H 0.9387 0.6978 0.5381 0.037 Uiso 1 1 calc R
Ni2 Ni 0.33970(2) 0.900826(13) 0.14468(2) 0.01377(8) Uani 1 1 d .
O4 O 0.39918(14) 1.02426(8) 0.28461(15) 0.0240(5) Uani 1 1 d .
O5 O 0.15675(14) 0.80489(9) 0.21265(15) 0.0270(5) Uani 1 1 d .
O6 O 0.39977(13) 0.88439(8) 0.05131(14) 0.0206(5) Uani 1 1 d .
H6A H 0.4367 0.9067 0.0438 0.031 Uiso 1 1 calc R
N4 N 0.39943(16) 0.96151(9) 0.17901(17) 0.0171(5) Uani 1 1 d .
N5 N 0.27838(15) 0.91594(10) 0.23831(16) 0.0167(5) Uani 1 1 d .
N6 N 0.26624(14) 0.84272(9) 0.13878(17) 0.0168(5) Uani 1 1 d .
C28 C 0.37148(19) 0.98521(11) 0.2492(2) 0.0182(5) Uani 1 1 d U
C29 C 0.29946(19) 0.95679(11) 0.2861(2) 0.0188(4) Uani 1 1 d U
C30 C 0.25941(19) 0.96655(12) 0.3616(2) 0.0218(4) Uani 1 1 d U
H30A H 0.2729 0.9960 0.3944 0.026 Uiso 1 1 calc R
C31 C 0.19847(19) 0.93207(12) 0.3885(2) 0.0237(4) Uani 1 1 d U
H31A H 0.1711 0.9374 0.4410 0.028 Uiso 1 1 calc R
C32 C 0.17812(19) 0.88996(12) 0.3382(2) 0.0231(4) Uani 1 1 d U
H32A H 0.1369 0.8663 0.3560 0.028 Uiso 1 1 calc R
C33 C 0.21845(19) 0.88293(12) 0.2620(2) 0.0210(4) Uani 1 1 d U
C34 C 0.20987(19) 0.83910(12) 0.2010(2) 0.0205(5) Uani 1 1 d U
C35 C 0.2697(2) 0.80035(12) 0.0807(2) 0.0254(4) Uani 1 1 d U
C36 C 0.2212(2) 0.80189(13) 0.0071(2) 0.0268(4) Uani 1 1 d U
C37 C 0.2279(2) 0.76048(13) -0.0495(2) 0.0279(4) Uani 1 1 d U
H37A H 0.1977 0.7611 -0.1010 0.034 Uiso 1 1 calc R
C38 C 0.2781(2) 0.71868(13) -0.0312(2) 0.0291(4) Uani 1 1 d U
H38A H 0.2815 0.6908 -0.0700 0.035 Uiso 1 1 calc R
C39 C 0.3237(2) 0.71727(13) 0.0435(2) 0.0295(4) Uani 1 1 d U
H39A H 0.3570 0.6881 0.0561 0.035 Uiso 1 1 calc R
C40 C 0.3206(2) 0.75862(13) 0.1000(2) 0.0293(4) Uani 1 1 d U
C41 C 0.3677(2) 0.75795(14) 0.1851(3) 0.0344(5) Uani 1 1 d U
H41A H 0.4099 0.7856 0.1836 0.041 Uiso 1 1 calc R
H41B H 0.3282 0.7667 0.2307 0.041 Uiso 1 1 calc R
C42 C 0.4101(2) 0.70836(14) 0.2086(3) 0.0374(6) Uani 1 1 d U
H42A H 0.4385 0.7126 0.2630 0.056 Uiso 1 1 calc R
H42B H 0.4505 0.6994 0.1648 0.056 Uiso 1 1 calc R
H42C H 0.3690 0.6808 0.2134 0.056 Uiso 1 1 calc R
C43 C 0.1642(2) 0.84653(13) -0.0074(2) 0.0301(5) Uani 1 1 d U
H43A H 0.1973 0.8786 -0.0053 0.036 Uiso 1 1 calc R
H43B H 0.1243 0.8479 0.0402 0.036 Uiso 1 1 calc R
C44 C 0.1150(2) 0.84639(14) -0.0904(2) 0.0330(5) Uani 1 1 d U
H44A H 0.0799 0.8772 -0.0929 0.049 Uiso 1 1 calc R
H44B H 0.0802 0.8155 -0.0928 0.049 Uiso 1 1 calc R
H44C H 0.1533 0.8464 -0.1384 0.049 Uiso 1 1 calc R
C45 C 0.4745(2) 0.98133(12) 0.1432(3) 0.0326(4) Uani 1 1 d U
C46 C 0.4716(3) 1.00938(15) 0.0682(3) 0.0377(4) Uani 1 1 d U
C47 C 0.5481(3) 1.02558(15) 0.0327(3) 0.0404(5) Uani 1 1 d U
H47A H 0.5482 1.0426 -0.0205 0.048 Uiso 1 1 calc R
C48 C 0.6209(3) 1.01725(15) 0.0731(3) 0.0403(5) Uani 1 1 d U
H48A H 0.6709 1.0296 0.0490 0.048 Uiso 1 1 calc R
C49 C 0.6226(2) 0.99108(14) 0.1485(3) 0.0378(5) Uani 1 1 d U
H49A H 0.6739 0.9857 0.1762 0.045 Uiso 1 1 calc R
C50 C 0.5505(2) 0.97223(14) 0.1851(3) 0.0351(4) Uani 1 1 d U
C51 C 0.5559(3) 0.94347(14) 0.2709(3) 0.0370(5) Uani 1 1 d U
H51A H 0.6095 0.9509 0.2985 0.044 Uiso 1 1 calc R
H51B H 0.5111 0.9553 0.3089 0.044 Uiso 1 1 calc R
C52 C 0.5476(2) 0.88576(14) 0.2550(3) 0.0386(6) Uani 1 1 d U
H52A H 0.5506 0.8673 0.3090 0.058 Uiso 1 1 calc R
H52B H 0.5925 0.8742 0.2179 0.058 Uiso 1 1 calc R
H52C H 0.4943 0.8787 0.2278 0.058 Uiso 1 1 calc R
C53 C 0.3912(3) 1.02285(16) 0.0270(3) 0.0422(5) Uani 1 1 d U
H53A H 0.3988 1.0238 -0.0352 0.051 Uiso 1 1 calc R
H53B H 0.3499 0.9959 0.0401 0.051 Uiso 1 1 calc R
C54 C 0.3591(3) 1.07472(16) 0.0571(3) 0.0472(6) Uani 1 1 d U
H54A H 0.3066 1.0824 0.0288 0.071 Uiso 1 1 calc R
H54B H 0.3995 1.1016 0.0434 0.071 Uiso 1 1 calc R
H54C H 0.3504 1.0736 0.1185 0.071 Uiso 1 1 calc R
N7 N 0.58396(15) 0.83783(10) 0.85333(16) 0.0192(3) Uani 1 1 d U
C55 C 0.56450(19) 0.87992(12) 0.9181(2) 0.0212(4) Uani 1 1 d U
H55A H 0.5836 0.9134 0.8952 0.025 Uiso 1 1 calc R
H55B H 0.5038 0.8821 0.9249 0.025 Uiso 1 1 calc R
C56 C 0.6031(2) 0.87219(13) 1.0048(2) 0.0245(5) Uani 1 1 d U
H56A H 0.5875 0.9009 1.0419 0.037 Uiso 1 1 calc R
H56B H 0.6634 0.8710 0.9993 0.037 Uiso 1 1 calc R
H56C H 0.5832 0.8398 1.0292 0.037 Uiso 1 1 calc R
C57 C 0.54261(19) 0.85426(12) 0.77228(19) 0.0210(4) Uani 1 1 d U
H57A H 0.4828 0.8587 0.7833 0.025 Uiso 1 1 calc R
H57B H 0.5650 0.8882 0.7554 0.025 Uiso 1 1 calc R
C58 C 0.5533(2) 0.81699(13) 0.6987(2) 0.0245(5) Uani 1 1 d U
H58A H 0.5250 0.8307 0.6486 0.037 Uiso 1 1 calc R
H58B H 0.5294 0.7835 0.7137 0.037 Uiso 1 1 calc R
H58C H 0.6122 0.8128 0.6863 0.037 Uiso 1 1 calc R
C59 C 0.67752(18) 0.83152(12) 0.8417(2) 0.0225(4) Uani 1 1 d U
H59A H 0.7015 0.8196 0.8959 0.027 Uiso 1 1 calc R
H59B H 0.6874 0.8042 0.7991 0.027 Uiso 1 1 calc R
C60 C 0.72318(18) 0.87984(12) 0.8140(2) 0.0270(5) Uani 1 1 d U
H60A H 0.7822 0.8722 0.8081 0.040 Uiso 1 1 calc R
H60B H 0.7156 0.9069 0.8566 0.040 Uiso 1 1 calc R
H60C H 0.7012 0.8916 0.7595 0.040 Uiso 1 1 calc R
C61 C 0.55455(19) 0.78540(11) 0.8835(2) 0.0199(4) Uani 1 1 d U
H61A H 0.5829 0.7773 0.9375 0.024 Uiso 1 1 calc R
H61B H 0.5718 0.7592 0.8415 0.024 Uiso 1 1 calc R
C62 C 0.46226(18) 0.78047(12) 0.8973(2) 0.0216(5) Uani 1 1 d U
H62A H 0.4493 0.7455 0.9164 0.032 Uiso 1 1 calc R
H62B H 0.4333 0.7875 0.8440 0.032 Uiso 1 1 calc R
H62C H 0.4445 0.8053 0.9403 0.032 Uiso 1 1 calc R
N8 N 0.42443(14) 0.65649(9) 0.63881(16) 0.0167(3) Uani 1 1 d U
C63 C 0.44974(19) 0.61578(11) 0.57483(19) 0.0184(4) Uani 1 1 d U
H63A H 0.5052 0.6246 0.5526 0.022 Uiso 1 1 calc R
H63B H 0.4544 0.5823 0.6044 0.022 Uiso 1 1 calc R
C64 C 0.3910(2) 0.60965(12) 0.5009(2) 0.0222(5) Uani 1 1 d U
H64A H 0.4119 0.5829 0.4627 0.033 Uiso 1 1 calc R
H64B H 0.3869 0.6424 0.4703 0.033 Uiso 1 1 calc R
H64C H 0.3363 0.5997 0.5220 0.033 Uiso 1 1 calc R
C65 C 0.49279(19) 0.66218(11) 0.70484(19) 0.0188(4) Uani 1 1 d U
H65A H 0.4764 0.6894 0.7454 0.023 Uiso 1 1 calc R
H65B H 0.5437 0.6740 0.6759 0.023 Uiso 1 1 calc R
C66 C 0.51271(19) 0.61368(12) 0.7541(2) 0.0221(5) Uani 1 1 d U
H66A H 0.5573 0.6208 0.7944 0.033 Uiso 1 1 calc R
H66B H 0.5303 0.5866 0.7148 0.033 Uiso 1 1 calc R
H66C H 0.4634 0.6023 0.7850 0.033 Uiso 1 1 calc R
C67 C 0.34398(18) 0.64008(11) 0.68056(19) 0.0184(4) Uani 1 1 d U
H67A H 0.3493 0.6037 0.6988 0.022 Uiso 1 1 calc R
H67B H 0.2992 0.6417 0.6378 0.022 Uiso 1 1 calc R
C68 C 0.31882(19) 0.67229(12) 0.75634(19) 0.0211(5) Uani 1 1 d U
H68A H 0.2668 0.6591 0.7795 0.032 Uiso 1 1 calc R
H68B H 0.3114 0.7082 0.7387 0.032 Uiso 1 1 calc R
H68C H 0.3620 0.6704 0.7998 0.032 Uiso 1 1 calc R
C69 C 0.41198(19) 0.70852(11) 0.59666(19) 0.0181(4) Uani 1 1 d U
H69A H 0.3617 0.7068 0.5610 0.022 Uiso 1 1 calc R
H69B H 0.4021 0.7346 0.6412 0.022 Uiso 1 1 calc R
C70 C 0.48334(19) 0.72639(11) 0.54223(19) 0.0199(5) Uani 1 1 d U
H70A H 0.4702 0.7601 0.5177 0.030 Uiso 1 1 calc R
H70B H 0.4927 0.7015 0.4966 0.030 Uiso 1 1 calc R
H70C H 0.5333 0.7292 0.5770 0.030 Uiso 1 1 calc R

loop_
_atom_site_aniso_label
_atom_site_aniso_U_11
_atom_site_aniso_U_22
_atom_site_aniso_U_33
_atom_site_aniso_U_23
_atom_site_aniso_U_13
_atom_site_aniso_U_12
Ni1 0.01271(17) 0.01232(16) 0.01122(17) -0.00340(15) 0.00169(15) -0.00248(13)
O1 0.0182(10) 0.0199(11) 0.0210(11) -0.0041(9) 0.0033(9) -0.0076(9)
O2 0.0262(12) 0.0146(10) 0.0201(11) -0.0051(8) 0.0005(9) -0.0049(9)
O3 0.0193(11) 0.0169(10) 0.0135(10) -0.0029(8) 0.0042(8) -0.0066(8)
N1 0.0143(11) 0.0122(11) 0.0153(13) -0.0031(10) 0.0039(10) -0.0030(9)
N2 0.0126(12) 0.0137(12) 0.0132(12) -0.0050(9) -0.0005(9) -0.0008(9)
N3 0.0156(12) 0.0118(11) 0.0136(12) -0.0027(9) 0.0004(10) -0.0016(9)
C1 0.0136(14) 0.0157(14) 0.0151(15) -0.0047(11) 0.0005(11) -0.0019(11)
C2 0.0105(14) 0.0163(14) 0.0167(14) -0.0018(11) -0.0010(11) -0.0009(11)
C3 0.0128(13) 0.0184(14) 0.0177(15) -0.0014(11) 0.0017(11) -0.0018(11)
C4 0.0167(15) 0.0230(16) 0.0165(15) -0.0028(12) 0.0022(12) 0.0025(12)
C5 0.0187(15) 0.0160(14) 0.0147(14) -0.0056(11) -0.0016(12) 0.0017(12)
C6 0.0147(14) 0.0134(13) 0.0137(13) -0.0017(11) -0.0026(11) 0.0020(11)
C7 0.0154(14) 0.0138(14) 0.0133(14) -0.0007(11) -0.0016(11) -0.0001(11)
C8 0.0200(14) 0.0099(12) 0.0119(13) -0.0056(12) 0.0052(12) -0.0025(10)
C9 0.0371(18) 0.0121(13) 0.0106(14) -0.0030(11) 0.0019(13) -0.0032(12)
C10 0.056(2) 0.0192(16) 0.0158(16) -0.0040(13) 0.0125(16) -0.0097(16)
C11 0.035(2) 0.0235(17) 0.037(2) -0.0091(15) 0.0218(17) -0.0127(14)
C12 0.0219(16) 0.0207(15) 0.0396(19) -0.0131(16) 0.0113(16) -0.0054(12)
C13 0.0167(15) 0.0163(14) 0.0231(15) -0.0057(12) 0.0037(12) -0.0007(11)
C14 0.0168(15) 0.0259(17) 0.0291(18) -0.0001(13) -0.0042(13) 0.0024(13)
C15 0.032(2) 0.039(2) 0.043(2) -0.0071(17) -0.0107(16) 0.0056(16)
C16 0.049(2) 0.0220(17) 0.0141(15) 0.0027(13) -0.0131(15) -0.0020(15)
C17 0.047(2) 0.0249(19) 0.050(2) -0.0016(17) -0.024(2) 0.0013(17)
C18 0.0155(14) 0.0120(13) 0.0136(14) -0.0043(11) 0.0046(12) -0.0058(10)
C19 0.0173(14) 0.0169(14) 0.0112(14) -0.0005(11) 0.0027(11) -0.0052(11)
C20 0.0267(16) 0.0217(15) 0.0109(14) -0.0027(12) 0.0033(12) -0.0100(13)
C21 0.0272(17) 0.0217(16) 0.0206(16) -0.0081(13) 0.0080(14) -0.0092(13)
C22 0.0186(15) 0.0169(15) 0.0212(15) -0.0058(12) 0.0082(12) -0.0046(12)
C23 0.0164(14) 0.0168(14) 0.0159(14) -0.0037(11) 0.0042(11) -0.0047(11)
C24 0.0150(14) 0.0225(15) 0.0240(16) -0.0019(13) 0.0033(12) 0.0007(11)
C25 0.0240(17) 0.047(2) 0.0274(19) 0.0004(16) -0.0002(15) 0.0007(16)
C26 0.0240(13) 0.0203(12) 0.0230(13) -0.0013(10) -0.0020(11) -0.0011(10)
C27 0.0258(13) 0.0235(12) 0.0255(13) -0.0009(10) -0.0040(11) -0.0014(10)
Ni2 0.01399(18) 0.01394(16) 0.01338(18) -0.00270(15) 0.00071(15) -0.00177(13)
O4 0.0276(12) 0.0157(11) 0.0287(12) -0.0070(9) 0.0021(10) -0.0039(9)
O5 0.0250(13) 0.0304(13) 0.0255(13) -0.0095(10) 0.0081(10) -0.0127(10)
O6 0.0211(11) 0.0204(11) 0.0203(12) -0.0053(9) 0.0070(9) -0.0046(9)
N4 0.0180(13) 0.0118(11) 0.0214(13) -0.0007(10) -0.0004(11) -0.0018(10)
N5 0.0135(12) 0.0197(13) 0.0167(13) -0.0026(10) -0.0011(10) -0.0002(10)
N6 0.0152(12) 0.0181(11) 0.0171(12) -0.0051(11) 0.0006(11) -0.0040(9)
C28 0.0173(10) 0.0182(10) 0.0192(10) -0.0015(9) -0.0031(8) -0.0008(9)
C29 0.0176(9) 0.0194(9) 0.0194(9) -0.0038(8) -0.0022(7) -0.0014(8)
C30 0.0201(9) 0.0240(9) 0.0214(9) -0.0061(8) -0.0002(7) -0.0032(8)
C31 0.0211(9) 0.0275(9) 0.0224(9) -0.0064(7) 0.0018(7) -0.0042(8)
C32 0.0198(9) 0.0269(9) 0.0227(9) -0.0053(8) 0.0016(8) -0.0056(8)
C33 0.0176(9) 0.0243(9) 0.0212(9) -0.0044(8) -0.0002(8) -0.0051(8)
C34 0.0168(11) 0.0238(11) 0.0211(11) -0.0038(9) -0.0002(9) -0.0055(9)
C35 0.0266(9) 0.0225(8) 0.0271(9) -0.0067(7) 0.0036(7) -0.0096(7)
C36 0.0317(9) 0.0236(8) 0.0249(8) -0.0041(7) 0.0032(7) -0.0108(7)
C37 0.0326(9) 0.0257(8) 0.0254(9) -0.0056(7) 0.0057(8) -0.0129(7)
C38 0.0308(10) 0.0263(8) 0.0301(9) -0.0088(8) 0.0084(8) -0.0110(8)
C39 0.0281(9) 0.0264(8) 0.0340(9) -0.0090(8) 0.0062(8) -0.0075(8)
C40 0.0275(9) 0.0264(8) 0.0341(8) -0.0089(7) 0.0015(7) -0.0066(7)
C41 0.0305(10) 0.0319(10) 0.0410(10) -0.0100(8) -0.0045(8) -0.0031(9)
C42 0.0323(12) 0.0351(12) 0.0448(12) -0.0082(10) -0.0053(10) -0.0016(10)
C43 0.0385(10) 0.0252(9) 0.0267(10) -0.0020(8) -0.0019(8) -0.0091(8)
C44 0.0422(12) 0.0281(11) 0.0286(12) -0.0003(10) -0.0045(10) -0.0106(10)
C45 0.0371(9) 0.0257(9) 0.0350(10) -0.0034(8) 0.0029(8) -0.0116(8)
C46 0.0456(9) 0.0311(9) 0.0363(10) -0.0015(8) 0.0003(8) -0.0145(8)
C47 0.0490(10) 0.0347(10) 0.0375(10) -0.0008(9) 0.0050(9) -0.0161(9)
C48 0.0445(9) 0.0361(10) 0.0404(11) -0.0039(9) 0.0070(9) -0.0158(9)
C49 0.0381(9) 0.0337(10) 0.0417(10) -0.0039(9) 0.0059(9) -0.0121(9)
C50 0.0351(9) 0.0302(9) 0.0400(9) -0.0021(8) 0.0042(8) -0.0089(8)
C51 0.0348(11) 0.0333(10) 0.0430(11) 0.0010(9) 0.0035(9) -0.0046(9)
C52 0.0366(13) 0.0344(11) 0.0449(13) 0.0018(10) 0.0011(11) -0.0026(11)
C53 0.0517(10) 0.0346(11) 0.0403(11) -0.0007(9) -0.0061(10) -0.0120(10)
C54 0.0571(13) 0.0377(12) 0.0467(14) -0.0014(12) -0.0108(12) -0.0068(10)
N7 0.0167(7) 0.0184(7) 0.0224(7) -0.0005(6) 0.0020(6) 0.0015(6)
C55 0.0195(9) 0.0209(8) 0.0232(8) -0.0032(7) 0.0011(7) 0.0024(7)
C56 0.0230(11) 0.0261(11) 0.0243(9) -0.0046(9) -0.0009(9) 0.0041(10)
C57 0.0207(8) 0.0206(9) 0.0217(8) 0.0010(7) 0.0008(7) 0.0015(8)
C58 0.0254(11) 0.0249(11) 0.0232(9) -0.0008(9) -0.0008(9) 0.0002(10)
C59 0.0160(7) 0.0217(9) 0.0297(9) -0.0004(8) 0.0026(7) 0.0014(7)
C60 0.0178(9) 0.0254(10) 0.0378(12) 0.0004(10) 0.0042(10) -0.0006(8)
C61 0.0185(8) 0.0181(7) 0.0231(9) 0.0019(7) 0.0009(8) 0.0010(7)
C62 0.0198(10) 0.0192(10) 0.0257(11) 0.0036(9) 0.0019(9) -0.0007(8)
N8 0.0167(6) 0.0163(6) 0.0170(6) -0.0008(6) 0.0011(6) -0.0019(6)
C63 0.0192(9) 0.0176(8) 0.0186(8) -0.0029(7) 0.0022(7) -0.0013(7)
C64 0.0234(10) 0.0221(10) 0.0210(10) -0.0060(9) 0.0005(9) -0.0014(9)
C65 0.0188(8) 0.0188(8) 0.0189(8) 0.0004(7) -0.0021(7) -0.0029(7)
C66 0.0221(10) 0.0217(10) 0.0225(10) 0.0032(9) -0.0045(9) -0.0037(9)
C67 0.0172(8) 0.0194(8) 0.0187(8) -0.0010(7) 0.0022(7) -0.0024(7)
C68 0.0199(10) 0.0232(10) 0.0203(10) -0.0019(9) 0.0044(8) -0.0021(9)
C69 0.0201(9) 0.0163(7) 0.0179(8) -0.0001(7) 0.0006(7) -0.0010(7)
C70 0.0231(10) 0.0167(10) 0.0199(10) 0.0010(8) 0.0015(9) -0.0025(9)

loop_
_atom_type_symbol
_atom_type_description
_atom_type_scat_dispersion_real
_atom_type_scat_dispersion_imag
_atom_type_scat_source
C C 0.0033 0.0016 'International Tables Vol C Tables 4.2.6.8 and 6.1.1.4'
H H 0.0000 0.0000 'International Tables Vol C Tables 4.2.6.8 and 6.1.1.4'
N N 0.0061 0.0033 'International Tables Vol C Tables 4.2.6.8 and 6.1.1.4'
O O 0.0106 0.0060 'International Tables Vol C Tables 4.2.6.8 and 6.1.1.4'
Ni Ni 0.3393 1.1124 'International Tables Vol C Tables 4.2.6.8 and 6.1.1.4'

loop_
_geom_angle_atom_site_label_1
_geom_angle_atom_site_label_2
_geom_angle_atom_site_label_3
_geom_angle
N2 Ni1 O3 177.58(10)
N2 Ni1 N3 82.41(10)
O3 Ni1 N3 98.87(10)
N2 Ni1 N1 82.69(10)
O3 Ni1 N1 96.03(10)
N3 Ni1 N1 165.10(10)
Ni1 O3 H3A 109.5
C1 N1 C18 117.6(2)
C1 N1 Ni1 115.58(19)
C18 N1 Ni1 126.77(18)
C2 N2 C6 122.0(3)
C2 N2 Ni1 118.5(2)
C6 N2 Ni1 119.2(2)
C7 N3 C8 117.5(2)
C7 N3 Ni1 115.90(19)
C8 N3 Ni1 126.48(19)
O1 C1 N1 128.2(3)
O1 C1 C2 121.0(3)
N1 C1 C2 110.8(2)
N2 C2 C3 120.2(3)
N2 C2 C1 112.1(2)
C3 C2 C1 127.7(3)
C4 C3 C2 118.7(3)
C4 C3 H3B 120.7
C2 C3 H3B 120.7
C3 C4 C5 120.0(3)
C3 C4 H4A 120.0
C5 C4 H4A 120.0
C6 C5 C4 118.5(3)
C6 C5 H5A 120.7
C4 C5 H5A 120.7
N2 C6 C5 120.4(3)
N2 C6 C7 111.6(3)
C5 C6 C7 127.9(3)
O2 C7 N3 128.1(3)
O2 C7 C6 121.1(3)
N3 C7 C6 110.8(2)
C9 C8 C13 121.2(3)
C9 C8 N3 120.0(3)
C13 C8 N3 118.8(3)
C8 C9 C10 118.6(3)
C8 C9 C16 121.1(3)
C10 C9 C16 120.2(3)
C9 C10 C11 121.3(3)
C9 C10 H10A 119.3
C11 C10 H10A 119.3
C12 C11 C10 119.7(3)
C12 C11 H11A 120.1
C10 C11 H11A 120.1
C11 C12 C13 120.9(3)
C11 C12 H12A 119.6
C13 C12 H12A 119.6
C12 C13 C8 118.2(3)
C12 C13 C14 121.7(3)
C8 C13 C14 120.0(3)
C13 C14 C15 116.2(3)
C13 C14 H14A 108.2
C15 C14 H14A 108.2
C13 C14 H14B 108.2
C15 C14 H14B 108.2
H14A C14 H14B 107.4
C14 C15 H15A 109.5
C14 C15 H15B 109.5
H15A C15 H15B 109.5
C14 C15 H15C 109.5
H15A C15 H15C 109.5
H15B C15 H15C 109.5
C9 C16 C17 111.9(3)
C9 C16 H16A 109.2
C17 C16 H16A 109.2
C9 C16 H16B 109.2
C17 C16 H16B 109.2
H16A C16 H16B 107.9
C16 C17 H17A 109.5
C16 C17 H17B 109.5
H17A C17 H17B 109.5
C16 C17 H17C 109.5
H17A C17 H17C 109.5
H17B C17 H17C 109.5
C23 C18 C19 121.2(3)
C23 C18 N1 118.6(3)
C19 C18 N1 120.2(3)
C20 C19 C18 118.5(3)
C20 C19 C26 122.1(3)
C18 C19 C26 119.3(3)
C19 C20 C21 120.8(3)
C19 C20 H20A 119.6
C21 C20 H20A 119.6
C22 C21 C20 120.6(3)
C22 C21 H21A 119.7
C20 C21 H21A 119.7
C21 C22 C23 120.5(3)
C21 C22 H22A 119.8
C23 C22 H22A 119.8
C18 C23 C22 118.5(3)
C18 C23 C24 121.2(3)
C22 C23 C24 120.3(3)
C23 C24 C25 114.6(2)
C23 C24 H24A 108.6
C25 C24 H24A 108.6
C23 C24 H24B 108.6
C25 C24 H24B 108.6
H24A C24 H24B 107.6
C24 C25 H25A 109.5
C24 C25 H25B 109.5
H25A C25 H25B 109.5
C24 C25 H25C 109.5
H25A C25 H25C 109.5
H25B C25 H25C 109.5
C19 C26 C27 116.0(3)
C19 C26 H26A 108.3
C27 C26 H26A 108.3
C19 C26 H26B 108.3
C27 C26 H26B 108.3
H26A C26 H26B 107.4
C26 C27 H27A 109.5
C26 C27 H27B 109.5
H27A C27 H27B 109.5
C26 C27 H27C 109.5
H27A C27 H27C 109.5
H27B C27 H27C 109.5
O6 Ni2 N5 178.76(11)
O6 Ni2 N4 98.76(11)
N5 Ni2 N4 82.45(11)
O6 Ni2 N6 96.14(10)
N5 Ni2 N6 82.64(11)
N4 Ni2 N6 164.90(11)
Ni2 O6 H6A 109.5
C28 N4 C45 116.4(3)
C28 N4 Ni2 115.9(2)
C45 N4 Ni2 127.4(2)
C29 N5 C33 121.9(3)
C29 N5 Ni2 119.1(2)
C33 N5 Ni2 118.7(2)
C34 N6 C35 116.2(2)
C34 N6 Ni2 116.0(2)
C35 N6 Ni2 127.5(2)
O4 C28 N4 128.5(3)
O4 C28 C29 120.6(3)
N4 C28 C29 110.9(3)
N5 C29 C30 120.7(3)
N5 C29 C28 111.6(3)
C30 C29 C28 127.6(3)
C29 C30 C31 118.4(3)
C29 C30 H30A 120.8
C31 C30 H30A 120.8
C30 C31 C32 119.8(3)
C30 C31 H31A 120.1
C32 C31 H31A 120.1
C33 C32 C31 119.3(3)
C33 C32 H32A 120.3
C31 C32 H32A 120.3
N5 C33 C32 119.9(3)
N5 C33 C34 111.8(3)
C32 C33 C34 128.1(3)
O5 C34 N6 128.6(3)
O5 C34 C33 120.6(3)
N6 C34 C33 110.8(3)
C40 C35 C36 122.3(3)
C40 C35 N6 118.6(3)
C36 C35 N6 119.1(3)
C37 C36 C35 117.6(3)
C37 C36 C43 122.9(3)
C35 C36 C43 119.6(3)
C36 C37 C38 120.9(3)
C36 C37 H37A 119.6
C38 C37 H37A 119.6
C37 C38 C39 120.5(3)
C37 C38 H38A 119.8
C39 C38 H38A 119.8
C38 C39 C40 120.2(3)
C38 C39 H39A 119.9
C40 C39 H39A 119.9
C35 C40 C39 118.5(3)
C35 C40 C41 119.4(3)
C39 C40 C41 122.0(3)
C42 C41 C40 116.7(3)
C42 C41 H41A 108.1
C40 C41 H41A 108.1
C42 C41 H41B 108.1
C40 C41 H41B 108.1
H41A C41 H41B 107.3
C41 C42 H42A 109.5
C41 C42 H42B 109.5
H42A C42 H42B 109.5
C41 C42 H42C 109.5
H42A C42 H42C 109.5
H42B C42 H42C 109.5
C36 C43 C44 116.6(3)
C36 C43 H43A 108.1
C44 C43 H43A 108.1
C36 C43 H43B 108.1
C44 C43 H43B 108.1
H43A C43 H43B 107.3
C43 C44 H44A 109.5
C43 C44 H44B 109.5
H44A C44 H44B 109.5
C43 C44 H44C 109.5
H44A C44 H44C 109.5
H44B C44 H44C 109.5
C46 C45 C50 120.9(3)
C46 C45 N4 119.6(3)
C50 C45 N4 119.4(3)
C45 C46 C47 117.5(4)
C45 C46 C53 121.5(4)
C47 C46 C53 121.1(4)
C48 C47 C46 121.5(4)
C48 C47 H47A 119.2
C46 C47 H47A 119.2
C47 C48 C49 120.3(4)
C47 C48 H48A 119.9
C49 C48 H48A 119.9
C48 C49 C50 121.3(4)
C48 C49 H49A 119.4
C50 C49 H49A 119.4
C49 C50 C45 118.4(4)
C49 C50 C51 119.1(4)
C45 C50 C51 122.5(3)
C52 C51 C50 108.9(3)
C52 C51 H51A 109.9
C50 C51 H51A 109.9
C52 C51 H51B 109.9
C50 C51 H51B 109.9
H51A C51 H51B 108.3
C51 C52 H52A 109.5
C51 C52 H52B 109.5
H52A C52 H52B 109.5
C51 C52 H52C 109.5
H52A C52 H52C 109.5
H52B C52 H52C 109.5
C54 C53 C46 111.6(3)
C54 C53 H53A 109.3
C46 C53 H53A 109.3
C54 C53 H53B 109.3
C46 C53 H53B 109.3
H53A C53 H53B 108.0
C53 C54 H54A 109.5
C53 C54 H54B 109.5
H54A C54 H54B 109.5
C53 C54 H54C 109.5
H54A C54 H54C 109.5
H54B C54 H54C 109.5
C61 N7 C57 112.4(2)
C61 N7 C55 111.4(2)
C57 N7 C55 105.9(2)
C61 N7 C59 104.5(2)
C57 N7 C59 111.5(2)
C55 N7 C59 111.1(2)
C56 C55 N7 115.1(2)
C56 C55 H55A 108.5
N7 C55 H55A 108.5
C56 C55 H55B 108.5
N7 C55 H55B 108.5
H55A C55 H55B 107.5
C55 C56 H56A 109.5
C55 C56 H56B 109.5
H56A C56 H56B 109.5
C55 C56 H56C 109.5
H56A C56 H56C 109.5
H56B C56 H56C 109.5
C58 C57 N7 114.8(2)
C58 C57 H57A 108.6
N7 C57 H57A 108.6
C58 C57 H57B 108.6
N7 C57 H57B 108.6
H57A C57 H57B 107.6
C57 C58 H58A 109.5
C57 C58 H58B 109.5
H58A C58 H58B 109.5
C57 C58 H58C 109.5
H58A C58 H58C 109.5
H58B C58 H58C 109.5
C60 C59 N7 115.2(2)
C60 C59 H59A 108.5
N7 C59 H59A 108.5
C60 C59 H59B 108.5
N7 C59 H59B 108.5
H59A C59 H59B 107.5
C59 C60 H60A 109.5
C59 C60 H60B 109.5
H60A C60 H60B 109.5
C59 C60 H60C 109.5
H60A C60 H60C 109.5
H60B C60 H60C 109.5
N7 C61 C62 115.4(2)
N7 C61 H61A 108.4
C62 C61 H61A 108.4
N7 C61 H61B 108.4
C62 C61 H61B 108.4
H61A C61 H61B 107.5
C61 C62 H62A 109.5
C61 C62 H62B 109.5
H62A C62 H62B 109.5
C61 C62 H62C 109.5
H62A C62 H62C 109.5
H62B C62 H62C 109.5
C67 N8 C69 109.0(2)
C67 N8 C65 110.5(2)
C69 N8 C65 108.0(2)
C67 N8 C63 108.9(2)
C69 N8 C63 111.3(2)
C65 N8 C63 109.1(2)
C64 C63 N8 114.7(2)
C64 C63 H63A 108.6
N8 C63 H63A 108.6
C64 C63 H63B 108.6
N8 C63 H63B 108.6
H63A C63 H63B 107.6
C63 C64 H64A 109.5
C63 C64 H64B 109.5
H64A C64 H64B 109.5
C63 C64 H64C 109.5
H64A C64 H64C 109.5
H64B C64 H64C 109.5
N8 C65 C66 115.1(2)
N8 C65 H65A 108.5
C66 C65 H65A 108.5
N8 C65 H65B 108.5
C66 C65 H65B 108.5
H65A C65 H65B 107.5
C65 C66 H66A 109.5
C65 C66 H66B 109.5
H66A C66 H66B 109.5
C65 C66 H66C 109.5
H66A C66 H66C 109.5
H66B C66 H66C 109.5
N8 C67 C68 114.7(2)
N8 C67 H67A 108.6
C68 C67 H67A 108.6
N8 C67 H67B 108.6
C68 C67 H67B 108.6
H67A C67 H67B 107.6
C67 C68 H68A 109.5
C67 C68 H68B 109.5
H68A C68 H68B 109.5
C67 C68 H68C 109.5
H68A C68 H68C 109.5
H68B C68 H68C 109.5
C70 C69 N8 114.9(2)
C70 C69 H69A 108.5
N8 C69 H69A 108.5
C70 C69 H69B 108.5
N8 C69 H69B 108.5
H69A C69 H69B 107.5
C69 C70 H70A 109.5
C69 C70 H70B 109.5
H70A C70 H70B 109.5
C69 C70 H70C 109.5
H70A C70 H70C 109.5
H70B C70 H70C 109.5

loop_
_geom_bond_atom_site_label_1
_geom_bond_atom_site_label_2
_geom_bond_distance
Ni1 N2 1.825(2)
Ni1 O3 1.828(2)
Ni1 N3 1.917(2)
Ni1 N1 1.924(2)
O1 C1 1.247(4)
O2 C7 1.246(3)
O3 H3A 0.8400
N1 C1 1.351(4)
N1 C18 1.429(4)
N2 C2 1.340(4)
N2 C6 1.337(4)
N3 C7 1.349(4)
N3 C8 1.437(4)
C1 C2 1.494(4)
C2 C3 1.390(4)
C3 C4 1.384(4)
C3 H3B 0.9500
C4 C5 1.394(4)
C4 H4A 0.9500
C5 C6 1.386(4)
C5 H5A 0.9500
C6 C7 1.494(4)
C8 C9 1.392(4)
C8 C13 1.412(4)
C9 C10 1.393(5)
C9 C16 1.512(5)
C10 C11 1.384(6)
C10 H10A 0.9500
C11 C12 1.387(6)
C11 H11A 0.9500
C12 C13 1.399(4)
C12 H12A 0.9500
C13 C14 1.509(5)
C14 C15 1.524(5)
C14 H14A 0.9900
C14 H14B 0.9900
C15 H15A 0.9800
C15 H15B 0.9800
C15 H15C 0.9800
C16 C17 1.528(5)
C16 H16A 0.9900
C16 H16B 0.9900
C17 H17A 0.9800
C17 H17B 0.9800
C17 H17C 0.9800
C18 C23 1.402(4)
C18 C19 1.403(4)
C19 C20 1.398(4)
C19 C26 1.518(4)
C20 C21 1.377(5)
C20 H20A 0.9500
C21 C22 1.384(5)
C21 H21A 0.9500
C22 C23 1.402(4)
C22 H22A 0.9500
C23 C24 1.508(4)
C24 C25 1.525(5)
C24 H24A 0.9900
C24 H24B 0.9900
C25 H25A 0.9800
C25 H25B 0.9800
C25 H25C 0.9800
C26 C27 1.530(4)
C26 H26A 0.9900
C26 H26B 0.9900
C27 H27A 0.9800
C27 H27B 0.9800
C27 H27C 0.9800
Ni2 O6 1.816(2)
Ni2 N5 1.823(3)
Ni2 N4 1.926(2)
Ni2 N6 1.922(2)
O4 C28 1.241(4)
O5 C34 1.249(4)
O6 H6A 0.8400
N4 C28 1.346(4)
N4 C45 1.435(4)
N5 C29 1.345(4)
N5 C33 1.347(4)
N6 C34 1.343(4)
N6 C35 1.433(4)
C28 C29 1.497(4)
C29 C30 1.380(4)
C30 C31 1.398(4)
C30 H30A 0.9500
C31 C32 1.391(4)
C31 H31A 0.9500
C32 C33 1.380(4)
C32 H32A 0.9500
C33 C34 1.497(4)
C35 C40 1.394(5)
C35 C36 1.403(5)
C36 C37 1.402(5)
C36 C43 1.499(5)
C37 C38 1.385(5)
C37 H37A 0.9500
C38 C39 1.392(5)
C38 H38A 0.9500
C39 C40 1.397(5)
C39 H39A 0.9500
C40 C41 1.544(5)
C41 C42 1.505(5)
C41 H41A 0.9900
C41 H41B 0.9900
C42 H42A 0.9800
C42 H42B 0.9800
C42 H42C 0.9800
C43 C44 1.533(5)
C43 H43A 0.9900
C43 H43B 0.9900
C44 H44A 0.9800
C44 H44B 0.9800
C44 H44C 0.9800
C45 C46 1.392(6)
C45 C50 1.415(6)
C46 C47 1.421(5)
C46 C53 1.495(6)
C47 C48 1.356(6)
C47 H47A 0.9500
C48 C49 1.371(6)
C48 H48A 0.9500
C49 C50 1.390(5)
C49 H49A 0.9500
C50 C51 1.550(6)
C51 C52 1.524(5)
C51 H51A 0.9900
C51 H51B 0.9900
C52 H52A 0.9800
C52 H52B 0.9800
C52 H52C 0.9800
C53 C54 1.519(6)
C53 H53A 0.9900
C53 H53B 0.9900
C54 H54A 0.9800
C54 H54B 0.9800
C54 H54C 0.9800
N7 C61 1.519(4)
N7 C57 1.506(4)
N7 C55 1.530(4)
N7 C59 1.533(4)
C55 C56 1.518(4)
C55 H55A 0.9900
C55 H55B 0.9900
C56 H56A 0.9800
C56 H56B 0.9800
C56 H56C 0.9800
C57 C58 1.522(4)
C57 H57A 0.9900
C57 H57B 0.9900
C58 H58A 0.9800
C58 H58B 0.9800
C58 H58C 0.9800
C59 C60 1.519(4)
C59 H59A 0.9900
C59 H59B 0.9900
C60 H60A 0.9800
C60 H60B 0.9800
C60 H60C 0.9800
C61 C62 1.514(4)
C61 H61A 0.9900
C61 H61B 0.9900
C62 H62A 0.9800
C62 H62B 0.9800
C62 H62C 0.9800
N8 C67 1.520(4)
N8 C69 1.519(4)
N8 C65 1.527(4)
N8 C63 1.518(4)
C63 C64 1.513(4)
C63 H63A 0.9900
C63 H63B 0.9900
C64 H64A 0.9800
C64 H64B 0.9800
C64 H64C 0.9800
C65 C66 1.515(4)
C65 H65A 0.9900
C65 H65B 0.9900
C66 H66A 0.9800
C66 H66B 0.9800
C66 H66C 0.9800
C67 C68 1.515(4)
C67 H67A 0.9900
C67 H67B 0.9900
C68 H68A 0.9800
C68 H68B 0.9800
C68 H68C 0.9800
C69 C70 1.512(4)
C69 H69A 0.9900
C69 H69B 0.9900
C70 H70A 0.9800
C70 H70B 0.9800
C70 H70C 0.9800

loop_
_geom_torsion_atom_site_label_1
_geom_torsion_atom_site_label_2
_geom_torsion_atom_site_label_3
_geom_torsion_atom_site_label_4
_geom_torsion
N2 Ni1 N1 C1 2.7(2)
O3 Ni1 N1 C1 -175.2(2)
N3 Ni1 N1 C1 4.3(5)
N2 Ni1 N1 C18 -179.6(2)
O3 Ni1 N1 C18 2.5(2)
N3 Ni1 N1 C18 -177.9(3)
O3 Ni1 N2 C2 53(3)
N3 Ni1 N2 C2 174.9(2)
N1 Ni1 N2 C2 -5.5(2)
O3 Ni1 N2 C6 -122(2)
N3 Ni1 N2 C6 0.6(2)
N1 Ni1 N2 C6 -179.8(2)
N2 Ni1 N3 C7 1.7(2)
O3 Ni1 N3 C7 179.7(2)
N1 Ni1 N3 C7 0.1(5)
N2 Ni1 N3 C8 -174.4(2)
O3 Ni1 N3 C8 3.6(2)
N1 Ni1 N3 C8 -176.0(3)
C18 N1 C1 O1 1.8(4)
Ni1 N1 C1 O1 179.7(2)
C18 N1 C1 C2 -177.8(2)
Ni1 N1 C1 C2 0.2(3)
C6 N2 C2 C3 3.3(4)
Ni1 N2 C2 C3 -170.8(2)
C6 N2 C2 C1 -179.0(3)
Ni1 N2 C2 C1 6.9(3)
O1 C1 C2 N2 176.1(3)
N1 C1 C2 N2 -4.3(3)
O1 C1 C2 C3 -6.4(5)
N1 C1 C2 C3 173.2(3)
N2 C2 C3 C4 -4.0(4)
C1 C2 C3 C4 178.7(3)
C2 C3 C4 C5 1.6(4)
C3 C4 C5 C6 1.6(4)
C2 N2 C6 C5 -0.1(4)
Ni1 N2 C6 C5 174.0(2)
C2 N2 C6 C7 -176.7(3)
Ni1 N2 C6 C7 -2.6(3)
C4 C5 C6 N2 -2.4(4)
C4 C5 C6 C7 173.6(3)
C8 N3 C7 O2 -5.6(4)
Ni1 N3 C7 O2 177.9(3)
C8 N3 C7 C6 173.1(2)
Ni1 N3 C7 C6 -3.4(3)
N2 C6 C7 O2 -177.4(3)
C5 C6 C7 O2 6.3(5)
N2 C6 C7 N3 3.8(3)
C5 C6 C7 N3 -172.5(3)
C7 N3 C8 C9 109.3(3)
Ni1 N3 C8 C9 -74.7(3)
C7 N3 C8 C13 -72.6(3)
Ni1 N3 C8 C13 103.5(3)
C13 C8 C9 C10 0.0(4)
N3 C8 C9 C10 178.1(3)
C13 C8 C9 C16 176.9(3)
N3 C8 C9 C16 -5.0(4)
C8 C9 C10 C11 0.8(5)
C16 C9 C10 C11 -176.2(3)
C9 C10 C11 C12 -0.6(5)
C10 C11 C12 C13 -0.3(5)
C11 C12 C13 C8 1.0(4)
C11 C12 C13 C14 -178.7(3)
C9 C8 C13 C12 -0.9(4)
N3 C8 C13 C12 -179.0(3)
C9 C8 C13 C14 178.8(3)
N3 C8 C13 C14 0.7(4)
C12 C13 C14 C15 9.3(4)
C8 C13 C14 C15 -170.4(3)
C8 C9 C16 C17 -87.6(4)
C10 C9 C16 C17 89.3(4)
C1 N1 C18 C23 102.4(3)
Ni1 N1 C18 C23 -75.3(3)
C1 N1 C18 C19 -79.7(3)
Ni1 N1 C18 C19 102.6(3)
C23 C18 C19 C20 -1.0(4)
N1 C18 C19 C20 -178.9(3)
C23 C18 C19 C26 -178.5(3)
N1 C18 C19 C26 3.6(4)
C18 C19 C20 C21 0.2(4)
C26 C19 C20 C21 177.7(3)
C19 C20 C21 C22 0.0(5)
C20 C21 C22 C23 0.6(4)
C19 C18 C23 C22 1.6(4)
N1 C18 C23 C22 179.5(2)
C19 C18 C23 C24 -178.5(3)
N1 C18 C23 C24 -0.6(4)
C21 C22 C23 C18 -1.4(4)
C21 C22 C23 C24 178.7(3)
C18 C23 C24 C25 -70.1(4)
C22 C23 C24 C25 109.8(3)
C20 C19 C26 C27 7.6(4)
C18 C19 C26 C27 -175.0(3)
O6 Ni2 N4 C28 -179.9(2)
N5 Ni2 N4 C28 -0.2(2)
N6 Ni2 N4 C28 -9.1(5)
O6 Ni2 N4 C45 -6.4(3)
N5 Ni2 N4 C45 173.3(3)
N6 Ni2 N4 C45 164.4(4)
O6 Ni2 N5 C29 165(5)
N4 Ni2 N5 C29 -1.4(2)
N6 Ni2 N5 C29 176.2(2)
O6 Ni2 N5 C33 -9(5)
N4 Ni2 N5 C33 -175.0(2)
N6 Ni2 N5 C33 2.7(2)
O6 Ni2 N6 C34 178.4(2)
N5 Ni2 N6 C34 -1.4(2)
N4 Ni2 N6 C34 7.5(5)
O6 Ni2 N6 C35 4.9(3)
N5 Ni2 N6 C35 -174.8(3)
N4 Ni2 N6 C35 -165.9(4)
C45 N4 C28 O4 5.1(5)
Ni2 N4 C28 O4 179.3(3)
C45 N4 C28 C29 -172.7(3)
Ni2 N4 C28 C29 1.5(3)
C33 N5 C29 C30 -0.5(5)
Ni2 N5 C29 C30 -173.9(2)
C33 N5 C29 C28 175.9(3)
Ni2 N5 C29 C28 2.6(3)
O4 C28 C29 N5 179.5(3)
N4 C28 C29 N5 -2.5(4)
O4 C28 C29 C30 -4.4(5)
N4 C28 C29 C30 173.6(3)
N5 C29 C30 C31 2.1(5)
C28 C29 C30 C31 -173.7(3)
C29 C30 C31 C32 -1.8(5)
C30 C31 C32 C33 -0.2(5)
C29 N5 C33 C32 -1.5(5)
Ni2 N5 C33 C32 171.9(2)
C29 N5 C33 C34 -176.7(3)
Ni2 N5 C33 C34 -3.3(4)
C31 C32 C33 N5 1.8(5)
C31 C32 C33 C34 176.1(3)
C35 N6 C34 O5 -4.2(5)
Ni2 N6 C34 O5 -178.4(3)
C35 N6 C34 C33 174.2(3)
Ni2 N6 C34 C33 0.0(3)
N5 C33 C34 O5 -179.5(3)
C32 C33 C34 O5 5.8(5)
N5 C33 C34 N6 2.0(4)
C32 C33 C34 N6 -172.7(3)
C34 N6 C35 C40 -88.2(4)
Ni2 N6 C35 C40 85.2(4)
C34 N6 C35 C36 91.0(4)
Ni2 N6 C35 C36 -95.6(3)
C40 C35 C36 C37 -2.7(5)
N6 C35 C36 C37 178.2(3)
C40 C35 C36 C43 176.5(3)
N6 C35 C36 C43 -2.6(5)
C35 C36 C37 C38 2.7(5)
C43 C36 C37 C38 -176.4(3)
C36 C37 C38 C39 -0.7(5)
C37 C38 C39 C40 -1.4(5)
C36 C35 C40 C39 0.6(5)
N6 C35 C40 C39 179.7(3)
C36 C35 C40 C41 -175.8(3)
N6 C35 C40 C41 3.3(5)
C38 C39 C40 C35 1.5(5)
C38 C39 C40 C41 177.9(3)
C35 C40 C41 C42 170.2(3)
C39 C40 C41 C42 -6.2(5)
C37 C36 C43 C44 -2.6(5)
C35 C36 C43 C44 178.2(3)
C28 N4 C45 C46 -107.3(4)
Ni2 N4 C45 C46 79.3(4)
C28 N4 C45 C50 72.4(4)
Ni2 N4 C45 C50 -101.0(4)
C50 C45 C46 C47 3.9(6)
N4 C45 C46 C47 -176.4(3)
C50 C45 C46 C53 -175.1(4)
N4 C45 C46 C53 4.6(5)
C45 C46 C47 C48 -4.5(6)
C53 C46 C47 C48 174.5(4)
C46 C47 C48 C49 2.4(6)
C47 C48 C49 C50 0.4(6)
C48 C49 C50 C45 -0.9(6)
C48 C49 C50 C51 -179.3(3)
C46 C45 C50 C49 -1.3(5)
N4 C45 C50 C49 179.0(3)
C46 C45 C50 C51 177.0(3)
N4 C45 C50 C51 -2.7(5)
C49 C50 C51 C52 -103.5(4)
C45 C50 C51 C52 78.2(5)
C45 C46 C53 C54 91.2(5)
C47 C46 C53 C54 -87.8(5)
C61 N7 C55 C56 59.5(3)
C57 N7 C55 C56 -177.9(3)
C59 N7 C55 C56 -56.7(3)
C61 N7 C57 C58 -57.3(3)
C55 N7 C57 C58 -179.2(3)
C59 N7 C57 C58 59.8(3)
C61 N7 C59 C60 -178.1(3)
C57 N7 C59 C60 60.2(3)
C55 N7 C59 C60 -57.8(3)
C57 N7 C61 C62 -56.8(3)
C55 N7 C61 C62 61.9(3)
C59 N7 C61 C62 -178.0(3)
C67 N8 C63 C64 64.7(3)
C69 N8 C63 C64 -55.5(3)
C65 N8 C63 C64 -174.6(2)
C67 N8 C65 C66 60.1(3)
C69 N8 C65 C66 179.3(2)
C63 N8 C65 C66 -59.6(3)
C69 N8 C67 C68 -68.4(3)
C65 N8 C67 C68 50.2(3)
C63 N8 C67 C68 170.0(2)
C67 N8 C69 C70 -171.9(2)
C65 N8 C69 C70 67.9(3)
C63 N8 C69 C70 -51.8(3)
